data_4000618
loop_
_publ_author_name
'Thundathil, Mary A.'
'Jones, Camille Y.'
'Snyder, G. Jeffrey'
'Haile, Sossina M.'

_publ_section_title
;
 Nonstoichiometry, Structure, and Electrical Properties of "SrPrO~3~"
;
_journal_coden_ASTM CMATEX
_journal_issue 20
_journal_name_full 'Chemistry of Materials'
_journal_page_first 5146
_journal_page_last 5154
_journal_paper_doi 10.1021/cm050895k
_journal_volume 17
_journal_year 2005
_chemical_formula_sum 'O3 Pr Sr0.96'
_chemical_formula_weight 273.28
_space_group_IT_number 62
_space_group_name_Hall '-P 2c 2ab'
_space_group_name_H-M_alt 'P b n m'
_symmetry_cell_setting orthorhombic
_symmetry_space_group_name_H-M 'P b n m'
_audit_author_name z
_audit_creation_date 2004-05-27T08:50
_audit_creation_method 'from EXP file using GSAS2CIF'
_audit_update_record ' 2004-05-27T08:50  Initial CIF as created by GSAS2CIF'
_cell_angle_alpha 90.0
_cell_angle_beta 90.0
_cell_angle_gamma 90.0
_cell_formula_units_Z 4
_cell_length_a 5.98800(17)
_cell_length_b 6.12136(17)
_cell_length_c 8.54858(24)
_cell_volume 313.34595
_computing_structure_refinement GSAS
_diffrn_radiation_probe neutron
_diffrn_radiation_wavelength 1.5398
_exptl_absorpt_correction_T_max 1.00000
_exptl_absorpt_correction_T_min 1.00000
_exptl_absorpt_process_details
;   GSAS Absorption/surface roughness correction: function number 0
 No correction is applied.
;
_pd_block_id 2004-05-27T08:50|SRPRO300K_PBNM|z|a
_pd_calc_method 'Rietveld Refinement'
_pd_meas_2theta_range_inc 0.05
_pd_meas_2theta_range_max 167.95
_pd_meas_2theta_range_min 3.0
_pd_meas_number_of_points 3300
_pd_phase_name srpro3_80K
_pd_proc_2theta_range_inc 0.05
_pd_proc_2theta_range_max 167.9611
_pd_proc_2theta_range_min 3.0111
_pd_proc_info_datetime 2004-05-27T08:50:30
_pd_proc_ls_background_function
;   GSAS Background function number 1 with 14 terms.
 Shifted Chebyshev function of 1st kind
      1:    41.8185     2:   -6.66563     3:    12.5681     4:  -0.110839    
      5:    6.81339     6:   -1.20484     7:    3.67918     8:   -1.34492    
      9:    2.14340    10:  -0.583473    11:   0.805915    12:  -0.739334    
     13:   0.906507    14:  -0.445314    
;
_pd_proc_ls_peak_cutoff 0.00500
_pd_proc_ls_profile_function
;
 CW Profile function number 1 with   6 terms
 Profile coefficients for Simpson's rule integration of Gaussian function
 C.J. Howard (1982). J. Appl. Cryst.,15,615-620.
 Cooper & Sayer, J. Appl. Cryst., 8, 615-618 (1975).
 Thomas, J. Appl. Cryst., 10, 12-13(1977).
 #1(U)    =  291.160 #2(V)    = -313.430 #3(W)    =  201.390
 #4(asym) =   2.2680 #5(F1)   =    0.000 #6(F2)   =    0.000
 Peak tails are ignored  where the intensity is below 0.0050 times the peak
   Aniso. broadening axis   0.0   0.0   1.0
;
_pd_proc_ls_prof_R_factor 0.0302
_pd_proc_ls_prof_wR_expected 0.0319
_pd_proc_ls_prof_wR_factor 0.0359
_pd_proc_number_of_points 3300
_refine_ls_goodness_of_fit_all 1.14
_refine_ls_matrix_type full
_refine_ls_number_parameters 50
_refine_ls_number_restraints 0
_refine_ls_R_Fsqd_factor 0.03313
_refine_ls_shift/su_max 0.00
_refine_ls_shift/su_mean 0.00
_reflns_d_resolution_high 0.776
_reflns_d_resolution_low 4.904
_reflns_limit_h_max 7
_reflns_limit_h_min 0
_reflns_limit_k_max 7
_reflns_limit_k_min 0
_reflns_limit_l_max 10
_reflns_limit_l_min 0
_reflns_number_observed 374
_cod_data_source_file cm050895ksi20050629_010556.cif
_cod_data_source_block SRPRO300K_PBNM_publ
_cod_depositor_comments
;
The following automatic conversions were performed:
'_geom_bond_publ_flag' value 'N' changed to 'n' according to
'/home/saulius/struct/CIF-dictionaries/cif_core.dic' dictionary named
'cif_core.dic' version 2.4.1 from 2010-06-29 (45 times).

Automatic conversion script
Id: cif_fix_enum 1527 2010-12-29 10:47:43Z saulius 
;
_cod_database_code 4000618
_gsas_exptl_extinct_corr_t_min 1.00000
_gsas_exptl_extinct_corr_t_max 1.00000

loop_
_symmetry_equiv_pos_site_id
_symmetry_equiv_pos_as_xyz
1 +x,+y,+z
2 -x+1/2,+y+1/2,+z
3 +x+1/2,-y+1/2,+z+1/2
4 -x,-y,+z+1/2
-1 -x,-y,-z
-2 +x+1/2,-y+1/2,-z
-3 -x+1/2,+y+1/2,-z+1/2
-4 +x,+y,-z+1/2

loop_
_atom_site_aniso_label
_atom_site_aniso_U_11
_atom_site_aniso_U_12
_atom_site_aniso_U_13
_atom_site_aniso_U_22
_atom_site_aniso_U_23
_atom_site_aniso_U_33
SR1 0.0101(6) -0.0027(6) 0.0 0.0097(5) 0.0 0.0122(6)
PR2 0.0056(9) -0.0015(8) 0.0019(9) 0.0090(8) 0.0002(5) 0.0051(7)
O1 0.0170(7) -0.0019(6) 0.0 0.0149(7) 0.0 0.0067(7)
O2 0.0142(5) -0.0060(5) 0.0042(5) 0.0132(5) -0.0050(5) 0.0199(6)

loop_
_atom_site_type_symbol
_atom_site_label
_atom_site_fract_x
_atom_site_fract_y
_atom_site_fract_z
_atom_site_occupancy
_atom_site_thermal_displace_type
_atom_site_U_iso_or_equiv
_atom_site_symmetry_multiplicity
SR SR1 -0.01026(25) 0.04351(18) 0.25 0.963 Uani 0.01067 4
PR PR2 0.0 0.5 0.0 1.0 Uani 0.0066 4
O O1 0.10286(28) 0.45820(26) 0.25 1.0 Uani 0.01288 4
O O2 0.70072(19) 0.29857(20) 0.05466(15) 1.0 Uani 0.01578 8

loop_
_atom_type_symbol
_atom_type_number_in_cell
_atom_type_scat_length_neutron
_atom_type_scat_source
SR 3.852 0.7020 International_Tables_Vol_C
PR 4.0 0.4580 International_Tables_Vol_C
O 12.0 0.5803 International_Tables_Vol_C

loop_
_geom_angle_atom_site_label_1
_geom_angle_atom_site_label_2
_geom_angle_atom_site_label_3
_geom_angle
_geom_angle_site_symmetry_1
_geom_angle_site_symmetry_2
_geom_angle_site_symmetry_3
_geom_angle_publ_flag
SR1 SR1 SR1 93.66(6) 2_445 . 2_455 n
SR1 SR1 PR2 52.920(5) 2_445 . 1_545 n
SR1 SR1 PR2 126.24(4) 2_445 . 1_555 n
SR1 SR1 PR2 52.784(31) 2_445 . 2_445 n
SR1 SR1 PR2 120.480(21) 2_445 . 2_545 n
SR1 SR1 PR2 52.784(31) 2_445 . 3_455 n
SR1 SR1 PR2 120.480(21) 2_445 . 3_555 n
SR1 SR1 PR2 52.920(5) 2_445 . 4_555 n
SR1 SR1 PR2 126.24(4) 2_445 . 4_565 n
SR1 SR1 O1 151.77(7) 2_445 . 1_555 n
SR1 SR1 O1 121.09(5) 2_445 . 2_545 n
SR1 SR1 O2 89.09(5) 2_445 . 1_455 n
SR1 SR1 O2 41.897(35) 2_445 . 2_545 n
SR1 SR1 O2 41.897(35) 2_445 . -3_656 n
SR1 SR1 O2 89.09(5) 2_445 . -4_456 n
SR1 SR1 PR2 128.62(4) 2_455 . 1_545 n
SR1 SR1 PR2 55.439(6) 2_455 . 1_555 n
SR1 SR1 PR2 60.129(34) 2_455 . 2_445 n
SR1 SR1 PR2 127.675(22) 2_455 . 2_545 n
SR1 SR1 PR2 60.129(34) 2_455 . 3_455 n
SR1 SR1 PR2 127.675(22) 2_455 . 3_555 n
SR1 SR1 PR2 128.62(4) 2_455 . 4_555 n
SR1 SR1 PR2 55.439(6) 2_455 . 4_565 n
SR1 SR1 O1 58.11(4) 2_455 . 1_555 n
SR1 SR1 O1 145.25(6) 2_455 . 2_545 n
SR1 SR1 O2 35.896(29) 2_455 . 1_455 n
SR1 SR1 O2 97.15(6) 2_455 . 2_545 n
SR1 SR1 O2 97.15(6) 2_455 . -3_656 n
SR1 SR1 O2 35.896(29) 2_455 . -4_456 n
PR2 SR1 PR2 109.8535(33) 1_545 . 1_555 n
PR2 SR1 PR2 68.501(16) 1_545 . 2_445 n
PR2 SR1 PR2 67.568(16) 1_545 . 2_545 n
PR2 SR1 PR2 105.566(32) 1_545 . 3_455 n
PR2 SR1 PR2 103.669(30) 1_545 . 3_555 n
PR2 SR1 PR2 65.421(18) 1_545 . 4_555 n
PR2 SR1 PR2 174.939(25) 1_545 . 4_565 n
PR2 SR1 O1 143.982(28) 1_545 . 1_555 n
PR2 SR1 O1 78.97(4) 1_545 . 2_545 n
PR2 SR1 O2 98.785(31) 1_545 . 1_455 n
PR2 SR1 O2 31.517(28) 1_545 . 2_545 n
PR2 SR1 O2 82.21(4) 1_545 . -3_656 n
PR2 SR1 O2 141.46(5) 1_545 . -4_456 n
PR2 SR1 PR2 73.467(17) 1_555 . 2_445 n
PR2 SR1 PR2 72.245(18) 1_555 . 2_545 n
PR2 SR1 PR2 115.40(4) 1_555 . 3_455 n
PR2 SR1 PR2 112.93(4) 1_555 . 3_555 n
PR2 SR1 PR2 174.939(25) 1_555 . 4_555 n
PR2 SR1 PR2 74.805(22) 1_555 . 4_565 n
PR2 SR1 O1 39.480(16) 1_555 . 1_555 n
PR2 SR1 O1 98.58(4) 1_555 . 2_545 n
PR2 SR1 O2 39.134(24) 1_555 . 1_455 n
PR2 SR1 O2 94.475(34) 1_555 . 2_545 n
PR2 SR1 O2 152.11(6) 1_555 . -3_656 n
PR2 SR1 O2 86.09(4) 1_555 . -4_456 n
PR2 SR1 PR2 108.528(4) 2_445 . 2_545 n
PR2 SR1 PR2 71.942(28) 2_445 . 3_455 n
PR2 SR1 PR2 171.641(34) 2_445 . 3_555 n
PR2 SR1 PR2 105.566(32) 2_445 . 4_555 n
PR2 SR1 PR2 115.40(4) 2_445 . 4_565 n
PR2 SR1 O1 106.17(4) 2_445 . 1_555 n
PR2 SR1 O1 140.607(25) 2_445 . 2_545 n
PR2 SR1 O2 37.935(27) 2_445 . 1_455 n
PR2 SR1 O2 37.025(30) 2_445 . 2_545 n
PR2 SR1 O2 88.90(5) 2_445 . -3_656 n
PR2 SR1 O2 84.00(4) 2_445 . -4_456 n
PR2 SR1 PR2 171.641(34) 2_545 . 3_455 n
PR2 SR1 PR2 69.739(27) 2_545 . 3_555 n
PR2 SR1 PR2 103.669(30) 2_545 . 4_555 n
PR2 SR1 PR2 112.93(4) 2_545 . 4_565 n
PR2 SR1 O1 81.84(5) 2_545 . 1_555 n
PR2 SR1 O1 35.495(15) 2_545 . 2_545 n
PR2 SR1 O2 101.489(26) 2_545 . 1_455 n
PR2 SR1 O2 87.055(34) 2_545 . 2_545 n
PR2 SR1 O2 135.00(5) 2_545 . -3_656 n
PR2 SR1 O2 149.90(5) 2_545 . -4_456 n
PR2 SR1 PR2 108.528(4) 3_455 . 3_555 n
PR2 SR1 PR2 68.501(16) 3_455 . 4_555 n
PR2 SR1 PR2 73.467(17) 3_455 . 4_565 n
PR2 SR1 O1 106.17(4) 3_455 . 1_555 n
PR2 SR1 O1 140.607(25) 3_455 . 2_545 n
PR2 SR1 O2 84.00(4) 3_455 . 1_455 n
PR2 SR1 O2 88.90(5) 3_455 . 2_545 n
PR2 SR1 O2 37.025(30) 3_455 . -3_656 n
PR2 SR1 O2 37.935(27) 3_455 . -4_456 n
PR2 SR1 PR2 67.568(16) 3_555 . 4_555 n
PR2 SR1 PR2 72.245(18) 3_555 . 4_565 n
PR2 SR1 O1 81.84(5) 3_555 . 1_555 n
PR2 SR1 O1 35.495(15) 3_555 . 2_545 n
PR2 SR1 O2 149.90(5) 3_555 . 1_455 n
PR2 SR1 O2 135.00(5) 3_555 . 2_545 n
PR2 SR1 O2 87.055(34) 3_555 . -3_656 n
PR2 SR1 O2 101.489(26) 3_555 . -4_456 n
PR2 SR1 PR2 109.8535(33) 4_555 . 4_565 n
PR2 SR1 O1 143.982(28) 4_555 . 1_555 n
PR2 SR1 O1 78.97(4) 4_555 . 2_545 n
PR2 SR1 O2 141.46(5) 4_555 . 1_455 n
PR2 SR1 O2 82.21(4) 4_555 . 2_545 n
PR2 SR1 O2 31.517(28) 4_555 . -3_656 n
PR2 SR1 O2 98.785(31) 4_555 . -4_456 n
PR2 SR1 O1 39.480(16) 4_565 . 1_555 n
PR2 SR1 O1 98.58(4) 4_565 . 2_545 n
PR2 SR1 O2 86.09(4) 4_565 . 1_455 n
PR2 SR1 O2 152.11(6) 4_565 . 2_545 n
PR2 SR1 O2 94.475(34) 4_565 . -3_656 n
PR2 SR1 O2 39.134(24) 4_565 . -4_456 n
O1 SR1 O1 87.14(6) 1_555 . 2_545 n
O1 SR1 O2 68.25(5) 1_555 . 1_455 n
O1 SR1 O2 133.81(4) 1_555 . 2_545 n
O1 SR1 O2 133.81(4) 1_555 . -3_656 n
O1 SR1 O2 68.25(5) 1_555 . -4_456 n
O1 SR1 O2 134.76(4) 2_545 . 1_455 n
O1 SR1 O2 108.56(5) 2_545 . 2_545 n
O1 SR1 O2 108.56(5) 2_545 . -3_656 n
O1 SR1 O2 134.76(4) 2_545 . -4_456 n
O2 SR1 O2 70.40(4) 1_455 . 2_545 n
O2 SR1 O2 115.92(6) 1_455 . -3_656 n
O2 SR1 O2 71.24(5) 1_455 . -4_456 n
O2 SR1 O2 83.11(7) 2_545 . -3_656 n
O2 SR1 O2 115.92(6) 2_545 . -4_456 n
O2 SR1 O2 70.40(4) -3_656 . -4_456 n
SR1 PR2 SR1 109.8535(33) 1_555 . 1_565 n
SR1 PR2 SR1 71.777(29) 1_555 . 2_455 n
SR1 PR2 SR1 73.954(28) 1_555 . 2_555 n
SR1 PR2 SR1 106.046(28) 1_555 . 3_454 n
SR1 PR2 SR1 108.223(29) 1_555 . 3_554 n
SR1 PR2 SR1 70.1465(33) 1_555 . 4_554 n
SR1 PR2 SR1 180.0 1_555 . 4_564 n
SR1 PR2 O1 48.26(4) 1_555 . 1_555 n
SR1 PR2 O1 131.74(4) 1_555 . 4_564 n
SR1 PR2 O2 54.43(5) 1_555 . 1_455 n
SR1 PR2 O2 120.84(4) 1_555 . 2_555 n
SR1 PR2 O2 125.57(5) 1_555 . -1_665 n
SR1 PR2 O2 59.16(4) 1_555 . -2_565 n
SR1 PR2 SR1 66.951(29) 1_565 . 2_455 n
SR1 PR2 SR1 69.133(30) 1_565 . 2_555 n
SR1 PR2 SR1 110.867(30) 1_565 . 3_454 n
SR1 PR2 SR1 113.049(29) 1_565 . 3_554 n
SR1 PR2 SR1 180.0 1_565 . 4_554 n
SR1 PR2 SR1 70.1465(33) 1_565 . 4_564 n
SR1 PR2 O1 65.45(4) 1_565 . 1_555 n
SR1 PR2 O1 114.55(4) 1_565 . 4_564 n
SR1 PR2 O2 109.89(4) 1_565 . 1_455 n
SR1 PR2 O2 36.039(35) 1_565 . 2_555 n
SR1 PR2 O2 70.11(4) 1_565 . -1_665 n
SR1 PR2 O2 143.961(35) 1_565 . -2_565 n
SR1 PR2 SR1 108.528(4) 2_455 . 2_555 n
SR1 PR2 SR1 71.472(4) 2_455 . 3_454 n
SR1 PR2 SR1 179.972 2_455 . 3_554 n
SR1 PR2 SR1 113.049(29) 2_455 . 4_554 n
SR1 PR2 SR1 108.223(29) 2_455 . 4_564 n
SR1 PR2 O1 70.69(4) 2_455 . 1_555 n
SR1 PR2 O1 109.31(4) 2_455 . 4_564 n
SR1 PR2 O2 42.948(35) 2_455 . 1_455 n
SR1 PR2 O2 52.00(4) 2_455 . 2_555 n
SR1 PR2 O2 137.052(35) 2_455 . -1_665 n
SR1 PR2 O2 128.00(4) 2_455 . -2_565 n
SR1 PR2 SR1 180.0 2_555 . 3_454 n
SR1 PR2 SR1 71.472(4) 2_555 . 3_554 n
SR1 PR2 SR1 110.867(30) 2_555 . 4_554 n
SR1 PR2 SR1 106.046(28) 2_555 . 4_564 n
SR1 PR2 O1 40.32(4) 2_555 . 1_555 n
SR1 PR2 O1 139.68(4) 2_555 . 4_564 n
SR1 PR2 O2 125.29(4) 2_555 . 1_455 n
SR1 PR2 O2 105.162(33) 2_555 . 2_555 n
SR1 PR2 O2 54.71(4) 2_555 . -1_665 n
SR1 PR2 O2 74.838(33) 2_555 . -2_565 n
SR1 PR2 SR1 108.528(4) 3_454 . 3_554 n
SR1 PR2 SR1 69.133(30) 3_454 . 4_554 n
SR1 PR2 SR1 73.954(28) 3_454 . 4_564 n
SR1 PR2 O1 139.68(4) 3_454 . 1_555 n
SR1 PR2 O1 40.32(4) 3_454 . 4_564 n
SR1 PR2 O2 54.71(4) 3_454 . 1_455 n
SR1 PR2 O2 74.838(33) 3_454 . 2_555 n
SR1 PR2 O2 125.29(4) 3_454 . -1_665 n
SR1 PR2 O2 105.162(33) 3_454 . -2_565 n
SR1 PR2 SR1 66.951(29) 3_554 . 4_554 n
SR1 PR2 SR1 71.777(29) 3_554 . 4_564 n
SR1 PR2 O1 109.31(4) 3_554 . 1_555 n
SR1 PR2 O1 70.69(4) 3_554 . 4_564 n
SR1 PR2 O2 137.052(35) 3_554 . 1_455 n
SR1 PR2 O2 128.00(4) 3_554 . 2_555 n
SR1 PR2 O2 42.948(35) 3_554 . -1_665 n
SR1 PR2 O2 52.00(4) 3_554 . -2_565 n
SR1 PR2 SR1 109.8535(33) 4_554 . 4_564 n
SR1 PR2 O1 114.55(4) 4_554 . 1_555 n
SR1 PR2 O1 65.45(4) 4_554 . 4_564 n
SR1 PR2 O2 70.11(4) 4_554 . 1_455 n
SR1 PR2 O2 143.961(35) 4_554 . 2_555 n
SR1 PR2 O2 109.89(4) 4_554 . -1_665 n
SR1 PR2 O2 36.039(35) 4_554 . -2_565 n
SR1 PR2 O1 131.74(4) 4_564 . 1_555 n
SR1 PR2 O1 48.26(4) 4_564 . 4_564 n
SR1 PR2 O2 125.57(5) 4_564 . 1_455 n
SR1 PR2 O2 59.16(4) 4_564 . 2_555 n
SR1 PR2 O2 54.43(5) 4_564 . -1_665 n
SR1 PR2 O2 120.84(4) 4_564 . -2_565 n
O1 PR2 O1 179.9657 1_555 . 4_564 n
O1 PR2 O2 87.58(6) 1_555 . 1_455 n
O1 PR2 O2 92.40(5) 1_555 . 2_555 n
O1 PR2 O2 92.42(6) 1_555 . -1_665 n
O1 PR2 O2 87.60(5) 1_555 . -2_565 n
O1 PR2 O2 92.42(6) 4_564 . 1_455 n
O1 PR2 O2 87.60(5) 4_564 . 2_555 n
O1 PR2 O2 87.58(6) 4_564 . -1_665 n
O1 PR2 O2 92.40(5) 4_564 . -2_565 n
O2 PR2 O2 88.633(17) 1_455 . 2_555 n
O2 PR2 O2 179.972 1_455 . -1_665 n
O2 PR2 O2 91.367(17) 1_455 . -2_565 n
O2 PR2 O2 91.367(17) 2_555 . -1_665 n
O2 PR2 O2 180.0 2_555 . -2_565 n
O2 PR2 O2 88.633(17) -1_665 . -2_565 n
SR1 O1 SR1 117.02(8) 1_555 . 2_555 n
SR1 O1 PR2 92.26(4) 1_555 . 1_555 n
SR1 O1 PR2 92.26(4) 1_555 . 4_565 n
SR1 O1 PR2 104.19(4) 2_555 . 1_555 n
SR1 O1 PR2 104.19(4) 2_555 . 4_565 n
PR2 O1 PR2 145.34(8) 1_555 . 4_565 n
SR1 O2 SR1 102.21(5) 1_655 . 2_555 n
SR1 O2 PR2 86.44(5) 1_655 . 1_655 n
SR1 O2 PR2 90.06(5) 1_655 . 2_545 n
SR1 O2 PR2 100.03(5) 2_555 . 1_655 n
SR1 O2 PR2 112.44(5) 2_555 . 2_545 n
PR2 O2 PR2 147.33(6) 1_655 . 2_545 n

loop_
_geom_bond_atom_site_label_1
_geom_bond_atom_site_label_2
_geom_bond_distance
_geom_bond_site_symmetry_1
_geom_bond_site_symmetry_2
_geom_bond_publ_flag
SR1 SR1 4.1966(21) . 2_445 n
SR1 SR1 4.1966(21) . 2_455 n
SR1 SR1 4.3684(22) . 2_545 n
SR1 SR1 4.3684(22) . 2_555 n
SR1 SR1 4.30911(31) . 4_554 n
SR1 SR1 4.30911(31) . 4_555 n
SR1 PR2 3.9548(10) . 1_545 n
SR1 PR2 3.5184(9) . 1_555 n
SR1 PR2 3.6385(12) . 2_445 n
SR1 PR2 3.7382(12) . 2_545 n
SR1 PR2 3.6385(12) . 3_455 n
SR1 PR2 3.7382(12) . 3_555 n
SR1 PR2 3.9548(10) . 4_555 n
SR1 PR2 3.5184(9) . 4_565 n
SR1 O1 2.6273(19) . 1_555 n
SR1 O1 2.4948(22) . 2_545 n
SR1 O2 2.8673(18) . 1_455 n
SR1 O2 2.5175(15) . 2_545 n
SR1 O2 3.0518(16) . 3_455 n
SR1 O2 3.0518(16) . -2_565 n
SR1 O2 2.5175(15) . -3_656 n
SR1 O2 2.8673(18) . -4_456 n
PR2 SR1 3.5184(9) . 1_555 n
PR2 SR1 3.9548(10) . 1_565 n
PR2 SR1 3.6385(12) . 2_455 n
PR2 SR1 3.7382(12) . 2_555 n
PR2 SR1 3.7382(12) . 3_454 n
PR2 SR1 3.6385(12) . 3_554 n
PR2 SR1 3.9548(10) . 4_554 n
PR2 SR1 3.5184(9) . 4_564 n
PR2 O1 2.2388(5) . 1_555 n
PR2 O1 2.2388(5) . 4_564 n
PR2 O2 2.2249(10) . 1_455 n
PR2 O2 2.2368(11) . 2_555 n
PR2 O2 2.2249(10) . -1_665 n
PR2 O2 2.2368(11) . -2_565 n
O1 SR1 2.6273(19) . 1_555 n
O1 SR1 2.4948(22) . 2_555 n
O1 PR2 2.2388(5) . 1_555 n
O1 PR2 2.2388(5) . 4_565 n
O2 SR1 2.8673(18) . 1_655 n
O2 SR1 2.5175(15) . 2_555 n
O2 SR1 3.0518(16) . 3_554 n
O2 PR2 2.2249(10) . 1_655 n
O2 PR2 2.2368(11) . 2_545 n
